data_7714647
loop_
_publ_author_name
'Mathur, Shobhit'
'Karumban, Kalai Selvan'
'Muley, Arabinda'
'Tuti, Nikhil'
'Shaji, Unnikrishnan Paruthiyezhath'
'Roy, Indrajit'
'Verma, Anushka'
'Kumawat, Manoj Kumar'
'Roy, Anindya'
'Maji, Somnath'

_publ_section_title
;
 Chromophore appended DPA-based copper(II) complexes with a diimine motif
 towards DNA binding and fragmentation studies.
;
_journal_issue 3
_journal_name_full 'Dalton transactions (Cambridge, England : 2003)'
_journal_page_first 1163
_journal_page_last 1177
_journal_paper_doi 10.1039/d3dt01864d
_journal_volume 53
_journal_year 2024
_chemical_formula_moiety 'C39 H31 Cu N5, 2(Cl O4), H2 O'
_chemical_formula_sum 'C39 H33 Cl2 Cu N5 O9'
_chemical_formula_weight 850.14
_space_group_crystal_system monoclinic
_space_group_IT_number 15
_space_group_name_Hall '-C 2yc'
_space_group_name_H-M_alt 'C 1 2/c 1'
_atom_sites_solution_hydrogens mixed
_atom_sites_solution_primary dual
_audit_creation_date 2023-10-15
_audit_creation_method
;
Olex2 1.5
(compiled 2023.08.24 svn.re1ec1418 for OlexSys, GUI svn.r6817)
;
_audit_update_record
;
2023-10-20 deposited with the CCDC.	2023-11-28 downloaded from the CCDC.
;
_cell_angle_alpha 90
_cell_angle_beta 93.893(2)
_cell_angle_gamma 90
_cell_formula_units_Z 8
_cell_length_a 17.9030(10)
_cell_length_b 14.6724(10)
_cell_length_c 28.0693(18)
_cell_measurement_reflns_used 9923
_cell_measurement_temperature 298(2)
_cell_measurement_theta_max 23.75
_cell_measurement_theta_min 2.26
_cell_volume 7356.2(8)
_computing_cell_refinement 'SAINT V8.40B (?, 2016)'
_computing_data_collection 'SAINT V8.40B (?, 2016)'
_computing_data_reduction 'SAINT V8.40B (?, 2016)'
_computing_molecular_graphics 'Olex2 1.5 (Dolomanov et al., 2009)'
_computing_publication_material 'Olex2 1.5 (Dolomanov et al., 2009)'
_computing_structure_refinement 'SHELXL n/a (Sheldrick, 2015)'
_computing_structure_solution 'SHELXT 2018/2 (Sheldrick, 2018)'
_diffrn_ambient_temperature 298.00
_diffrn_measured_fraction_theta_full 1.000
_diffrn_measured_fraction_theta_max 1.000
_diffrn_measurement_device_type 'Bruker APEX-II CCD'
_diffrn_measurement_method '\f and \w scans'
_diffrn_radiation_type MoK\a
_diffrn_radiation_wavelength 0.71073
_diffrn_reflns_av_R_equivalents 0.0662
_diffrn_reflns_av_unetI/netI 0.0301
_diffrn_reflns_Laue_measured_fraction_full 1.000
_diffrn_reflns_Laue_measured_fraction_max 1.000
_diffrn_reflns_limit_h_max 21
_diffrn_reflns_limit_h_min -21
_diffrn_reflns_limit_k_max 17
_diffrn_reflns_limit_k_min -17
_diffrn_reflns_limit_l_max 33
_diffrn_reflns_limit_l_min -33
_diffrn_reflns_number 74007
_diffrn_reflns_point_group_measured_fraction_full 1.000
_diffrn_reflns_point_group_measured_fraction_max 1.000
_diffrn_reflns_theta_full 24.991
_diffrn_reflns_theta_max 24.991
_diffrn_reflns_theta_min 1.796
_exptl_absorpt_coefficient_mu 0.804
_exptl_absorpt_correction_T_max 0.7455
_exptl_absorpt_correction_T_min 0.6101
_exptl_absorpt_correction_type multi-scan
_exptl_absorpt_process_details
;
SADABS-2016/2 (Bruker,2016/2) was used for absorption correction.
wR2(int) was 0.0960 before and 0.0665 after correction.
The Ratio of minimum to maximum transmission is 0.8184.
The \l/2 correction factor is Not present.
;
_exptl_crystal_colour brown
_exptl_crystal_colour_primary brown
_exptl_crystal_density_diffrn 1.535
_exptl_crystal_density_method 'not measured'
_exptl_crystal_description block
_exptl_crystal_F_000 3496
_exptl_crystal_size_max 0.156
_exptl_crystal_size_mid 0.153
_exptl_crystal_size_min 0.078
_refine_diff_density_max 0.290
_refine_diff_density_min -0.307
_refine_diff_density_rms 0.042
_refine_ls_extinction_method none
_refine_ls_goodness_of_fit_ref 1.030
_refine_ls_hydrogen_treatment constr
_refine_ls_matrix_type full
_refine_ls_number_parameters 582
_refine_ls_number_reflns 6482
_refine_ls_number_restraints 0
_refine_ls_restrained_S_all 1.030
_refine_ls_R_factor_all 0.0527
_refine_ls_R_factor_gt 0.0367
_refine_ls_shift/su_max 0.001
_refine_ls_shift/su_mean 0.000
_refine_ls_structure_factor_coef Fsqd
_refine_ls_weighting_details 'w=1/[\s^2^(Fo^2^)+(0.0362P)^2^+8.6833P] where P=(Fo^2^+2Fc^2^)/3'
_refine_ls_weighting_scheme calc
_refine_ls_wR_factor_gt 0.0843
_refine_ls_wR_factor_ref 0.0928
_reflns_Friedel_coverage 0.000
_reflns_number_gt 5123
_reflns_number_total 6482
_reflns_threshold_expression 'I > 2\s(I)'
_cod_data_source_file d3dt01864d2.cif
_cod_data_source_block shelx_CCDC1
_cod_depositor_comments 'Adding full bibliography for 7714646--7714647.cif.'
_cod_database_code 7714647
_shelx_shelxl_version_number 2018/3
_shelx_space_group_comment
;
The symmetry employed for this shelxl refinement is uniquely defined
by the following loop, which should always be used as a source of
symmetry information in preference to the above space-group names.
They are only intended as comments.
;
_shelx_estimated_absorpt_t_max 0.940
_shelx_estimated_absorpt_t_min 0.885
_olex2_refinement_description
;
1. Fixed Uiso
 At 1.2 times of:
  All C(H) groups, All C(H,H) groups
 At 1.5 times of:
  All O(H,H) groups
2. Others
 Sof(O5A)=Sof(O6A)=Sof(O7A)=Sof(O8A)=1-FVAR(1)
 Sof(O5)=Sof(O6)=Sof(O7)=Sof(O8)=FVAR(1)
 Sof(O1)=Sof(O2)=Sof(O3)=Sof(O4)=1-FVAR(2)
 Sof(O1A)=Sof(O2A)=Sof(O3A)=Sof(O4A)=FVAR(2)
3.a Free rotating group:
 O9(H9A,H9B)
3.b Secondary CH2 refined with riding coordinates:
 C11(H11A,H11B), C17(H17A,H17B), C23(H23A,H23B)
3.c Aromatic/amide H refined with riding coordinates:
 C1(H1), C2(H2), C3(H3), C4(H4), C7(H7), C8(H8), C9(H9), C10(H10), C13(H13),
 C14(H14), C15(H15), C16(H16), C19(H19), C20(H20), C21(H21), C22(H22), C25(H25),
  C26(H26), C28(H28), C29(H29), C31(H31), C32(H32), C33(H33), C35(H35), C36(H36)
;
_olex2_submission_special_instructions 'No special instructions were received'

loop_
_space_group_symop_operation_xyz
'x, y, z'
'-x, y, -z+1/2'
'x+1/2, y+1/2, z'
'-x+1/2, y+1/2, -z+1/2'
'-x, -y, -z'
'x, -y, z-1/2'
'-x+1/2, -y+1/2, -z'
'x+1/2, -y+1/2, z-1/2'

loop_
_atom_site_label
_atom_site_type_symbol
_atom_site_fract_x
_atom_site_fract_y
_atom_site_fract_z
_atom_site_U_iso_or_equiv
_atom_site_adp_type
_atom_site_occupancy
_atom_site_site_symmetry_order
_atom_site_calc_flag
_atom_site_refinement_flags_posn
_atom_site_refinement_flags_adp
_atom_site_refinement_flags_occupancy
_atom_site_disorder_assembly
_atom_site_disorder_group
C1 C 0.91448(15) 0.60766(19) 0.59593(10) 0.0548(7) Uani 1 1 d . . . . .
H1 H 0.938492 0.592301 0.625248 0.066 Uiso 1 1 calc R U . . .
C2 C 0.95676(18) 0.6388(2) 0.56025(13) 0.0704(9) Uani 1 1 d . . . . .
H2 H 1.008456 0.644123 0.565302 0.084 Uiso 1 1 calc R U . . .
C3 C 0.9216(2) 0.6619(2) 0.51732(13) 0.0743(10) Uani 1 1 d . . . . .
H3 H 0.949239 0.684015 0.492925 0.089 Uiso 1 1 calc R U . . .
C4 C 0.84509(19) 0.65235(18) 0.51015(10) 0.0607(8) Uani 1 1 d . . . . .
H4 H 0.820533 0.667937 0.481030 0.073 Uiso 1 1 calc R U . . .
C5 C 0.80529(14) 0.61900(16) 0.54726(9) 0.0442(6) Uani 1 1 d . . . . .
C6 C 0.72461(15) 0.59878(16) 0.54348(9) 0.0448(6) Uani 1 1 d . . . . .
C7 C 0.67877(18) 0.60852(19) 0.50227(10) 0.0616(8) Uani 1 1 d . . . . .
H7 H 0.697901 0.630887 0.474593 0.074 Uiso 1 1 calc R U . . .
C8 C 0.6046(2) 0.5849(2) 0.50254(13) 0.0744(10) Uani 1 1 d . . . . .
H8 H 0.572943 0.591517 0.475098 0.089 Uiso 1 1 calc R U . . .
C9 C 0.57777(17) 0.5516(2) 0.54330(13) 0.0695(9) Uani 1 1 d . . . . .
H9 H 0.527829 0.534424 0.543865 0.083 Uiso 1 1 calc R U . . .
C10 C 0.62548(15) 0.54362(19) 0.58373(11) 0.0572(7) Uani 1 1 d . . . . .
H10 H 0.606977 0.521394 0.611634 0.069 Uiso 1 1 calc R U . . .
C11 C 0.84997(18) 0.42180(19) 0.70587(11) 0.0649(8) Uani 1 1 d . . . . .
H11A H 0.894153 0.400583 0.691027 0.078 Uiso 1 1 calc R U . . .
H11B H 0.842292 0.381834 0.732624 0.078 Uiso 1 1 calc R U . . .
C12 C 0.86479(14) 0.51626(19) 0.72464(9) 0.0485(6) Uani 1 1 d . . . . .
C13 C 0.90077(17) 0.5322(2) 0.76899(10) 0.0626(8) Uani 1 1 d . . . . .
H13 H 0.913495 0.483489 0.789138 0.075 Uiso 1 1 calc R U . . .
C14 C 0.91769(17) 0.6190(2) 0.78335(11) 0.0693(9) Uani 1 1 d . . . . .
H14 H 0.941374 0.629776 0.813336 0.083 Uiso 1 1 calc R U . . .
C15 C 0.89939(16) 0.6906(2) 0.75304(11) 0.0645(8) Uani 1 1 d . . . . .
H15 H 0.911338 0.750257 0.761708 0.077 Uiso 1 1 calc R U . . .
C16 C 0.86305(15) 0.67112(19) 0.70972(10) 0.0558(7) Uani 1 1 d . . . . .
H16 H 0.849928 0.719076 0.689160 0.067 Uiso 1 1 calc R U . . .
C17 C 0.71485(18) 0.4043(2) 0.69526(12) 0.0675(8) Uani 1 1 d . . . . .
H17A H 0.723622 0.362668 0.721909 0.081 Uiso 1 1 calc R U . . .
H17B H 0.677566 0.376577 0.673107 0.081 Uiso 1 1 calc R U . . .
C18 C 0.68303(14) 0.49061(19) 0.71357(9) 0.0491(6) Uani 1 1 d . . . . .
C19 C 0.63903(16) 0.4912(2) 0.75185(10) 0.0619(8) Uani 1 1 d . . . . .
H19 H 0.633211 0.438483 0.769582 0.074 Uiso 1 1 calc R U . . .
C20 C 0.60378(17) 0.5702(2) 0.76369(11) 0.0682(9) Uani 1 1 d . . . . .
H20 H 0.573227 0.571310 0.789189 0.082 Uiso 1 1 calc R U . . .
C21 C 0.61401(17) 0.6474(2) 0.73765(11) 0.0696(9) Uani 1 1 d . . . . .
H21 H 0.590172 0.701482 0.744855 0.084 Uiso 1 1 calc R U . . .
C22 C 0.66012(16) 0.6433(2) 0.70070(11) 0.0627(8) Uani 1 1 d . . . . .
H22 H 0.668288 0.696165 0.683496 0.075 Uiso 1 1 calc R U . . .
C23 C 0.79512(17) 0.32949(18) 0.64120(10) 0.0588(7) Uani 1 1 d . . . . .
H23A H 0.847282 0.324850 0.634149 0.071 Uiso 1 1 calc R U . . .
H23B H 0.783112 0.276222 0.659667 0.071 Uiso 1 1 calc R U . . .
C24 C 0.74729(15) 0.32898(17) 0.59497(10) 0.0504(6) Uani 1 1 d . . . . .
C25 C 0.67490(17) 0.29370(19) 0.59376(12) 0.0638(8) Uani 1 1 d . . . . .
H25 H 0.657817 0.268230 0.621341 0.077 Uiso 1 1 calc R U . . .
C26 C 0.62824(16) 0.2956(2) 0.55299(13) 0.0669(9) Uani 1 1 d . . . . .
H26 H 0.579905 0.272689 0.553843 0.080 Uiso 1 1 calc R U . . .
C27 C 0.65102(15) 0.33043(18) 0.51080(11) 0.0562(7) Uani 1 1 d . . . . .
C28 C 0.60336(18) 0.3336(2) 0.46775(15) 0.0747(10) Uani 1 1 d . . . . .
H28 H 0.554962 0.310674 0.467934 0.090 Uiso 1 1 calc R U . . .
C29 C 0.6262(2) 0.3685(2) 0.42755(14) 0.0795(10) Uani 1 1 d . . . . .
H29 H 0.593311 0.370092 0.400476 0.095 Uiso 1 1 calc R U . . .
C30 C 0.70034(19) 0.4035(2) 0.42501(12) 0.0679(9) Uani 1 1 d . . . . .
C31 C 0.7256(3) 0.4412(3) 0.38375(13) 0.0909(12) Uani 1 1 d . . . . .
H31 H 0.693570 0.443744 0.356300 0.109 Uiso 1 1 calc R U . . .
C32 C 0.7971(3) 0.4747(3) 0.38261(14) 0.0959(12) Uani 1 1 d . . . . .
H32 H 0.812508 0.500643 0.354667 0.115 Uiso 1 1 calc R U . . .
C33 C 0.8462(2) 0.4704(2) 0.42243(13) 0.0770(10) Uani 1 1 d . . . . .
H33 H 0.894554 0.492772 0.420984 0.092 Uiso 1 1 calc R U . . .
C34 C 0.82428(17) 0.43272(18) 0.46507(11) 0.0563(7) Uani 1 1 d . . . . .
C35 C 0.87234(15) 0.42657(18) 0.50715(11) 0.0566(7) Uani 1 1 d . . . . .
H35 H 0.921822 0.445343 0.506120 0.068 Uiso 1 1 calc R U . . .
C36 C 0.84912(14) 0.39458(17) 0.54858(10) 0.0500(6) Uani 1 1 d . . . . .
H36 H 0.882557 0.393029 0.575408 0.060 Uiso 1 1 calc R U . . .
C37 C 0.77385(13) 0.36277(16) 0.55230(9) 0.0438(6) Uani 1 1 d . . . . .
C38 C 0.72546(14) 0.36407(16) 0.51011(10) 0.0465(6) Uani 1 1 d . . . . .
C39 C 0.74993(15) 0.39972(18) 0.46664(10) 0.0511(7) Uani 1 1 d . . . . .
Cl1 Cl 0.53015(4) 0.36842(5) 0.85514(3) 0.0603(2) Uani 1 1 d . . . . .
Cl2 Cl 0.53970(4) 0.82871(6) 0.63868(3) 0.0683(2) Uani 1 1 d . . . . .
Cu Cu 0.77171(2) 0.56329(2) 0.63975(2) 0.04178(10) Uani 1 1 d . . . . .
N1 N 0.84039(11) 0.59860(14) 0.59011(7) 0.0427(5) Uani 1 1 d . . . . .
N2 N 0.69763(11) 0.56699(14) 0.58388(7) 0.0449(5) Uani 1 1 d . . . . .
N3 N 0.69394(11) 0.56605(15) 0.68841(7) 0.0479(5) Uani 1 1 d . . . . .
N4 N 0.84558(11) 0.58602(14) 0.69566(7) 0.0461(5) Uani 1 1 d . . . . .
N5 N 0.78515(12) 0.41345(14) 0.67104(8) 0.0491(5) Uani 1 1 d . . . . .
O5 O 0.6050(4) 0.3668(5) 0.8424(3) 0.093(2) Uani 0.650(10) 1 d . . P A 1
O6 O 0.5244(5) 0.3720(7) 0.90400(16) 0.156(4) Uani 0.650(10) 1 d . . P A 1
O7 O 0.4893(5) 0.2963(7) 0.8408(4) 0.184(5) Uani 0.650(10) 1 d . . P A 1
O8 O 0.4980(5) 0.4506(6) 0.8377(4) 0.183(6) Uani 0.650(10) 1 d . . P A 1
O5A O 0.6009(9) 0.3546(16) 0.8672(11) 0.227(12) Uani 0.350(10) 1 d . . P A 2
O6A O 0.5108(7) 0.4387(10) 0.8785(7) 0.143(7) Uani 0.350(10) 1 d . . P A 2
O7A O 0.5024(9) 0.2793(8) 0.8612(7) 0.153(8) Uani 0.350(10) 1 d . . P A 2
O8A O 0.5126(10) 0.3739(12) 0.8067(3) 0.170(8) Uani 0.350(10) 1 d . . P A 2
O9 O 0.75210(15) 0.78200(19) 0.61365(12) 0.1032(8) Uani 1 1 d G . . . .
H9A H 0.711885 0.810417 0.618374 0.155 Uiso 1 1 d G U . . .
H9B H 0.789384 0.816744 0.620181 0.155 Uiso 1 1 d G U . . .
O1A O 0.5716(14) 0.7875(12) 0.5966(5) 0.144(6) Uani 0.48(4) 1 d . . P B 1
O2A O 0.6016(12) 0.8412(14) 0.6735(10) 0.108(6) Uani 0.48(4) 1 d . . P B 1
O3A O 0.4929(9) 0.7635(12) 0.6549(9) 0.130(7) Uani 0.48(4) 1 d . . P B 1
O4A O 0.5053(13) 0.9026(19) 0.6244(10) 0.142(9) Uani 0.48(4) 1 d . . P B 1
O1 O 0.5409(16) 0.7863(13) 0.5982(5) 0.177(7) Uani 0.52(4) 1 d . . P B 2
O2 O 0.6109(6) 0.8415(13) 0.6588(8) 0.084(4) Uani 0.52(4) 1 d . . P B 2
O3 O 0.4937(8) 0.7814(14) 0.6691(8) 0.133(5) Uani 0.52(4) 1 d . . P B 2
O4 O 0.5053(11) 0.9231(13) 0.6332(6) 0.083(3) Uani 0.52(4) 1 d . . P B 2

loop_
_atom_site_aniso_label
_atom_site_aniso_U_11
_atom_site_aniso_U_22
_atom_site_aniso_U_33
_atom_site_aniso_U_23
_atom_site_aniso_U_13
_atom_site_aniso_U_12
C1 0.0477(16) 0.0555(17) 0.0619(18) -0.0024(14) 0.0104(13) -0.0055(13)
C2 0.0603(19) 0.069(2) 0.085(2) -0.0077(18) 0.0286(18) -0.0171(16)
C3 0.089(3) 0.063(2) 0.076(2) 0.0019(17) 0.046(2) -0.0178(17)
C4 0.092(2) 0.0467(17) 0.0460(16) 0.0044(13) 0.0220(15) -0.0018(15)
C5 0.0606(16) 0.0325(13) 0.0403(14) 0.0006(11) 0.0097(12) 0.0025(11)
C6 0.0593(16) 0.0320(13) 0.0428(14) -0.0007(11) -0.0004(12) 0.0059(11)
C7 0.086(2) 0.0493(17) 0.0478(16) 0.0020(13) -0.0111(15) 0.0058(15)
C8 0.082(2) 0.062(2) 0.074(2) -0.0006(17) -0.0357(19) 0.0070(17)
C9 0.0515(17) 0.065(2) 0.089(2) -0.0084(18) -0.0189(17) -0.0016(14)
C10 0.0486(16) 0.0582(18) 0.0641(18) -0.0012(14) -0.0009(13) -0.0049(13)
C11 0.087(2) 0.0510(18) 0.0555(18) 0.0101(14) -0.0084(16) 0.0117(15)
C12 0.0475(15) 0.0538(17) 0.0444(14) 0.0069(13) 0.0043(12) 0.0055(12)
C13 0.0688(19) 0.071(2) 0.0465(16) 0.0132(15) -0.0051(14) 0.0063(16)
C14 0.068(2) 0.087(2) 0.0513(18) -0.0061(17) -0.0106(15) -0.0045(17)
C15 0.0629(19) 0.064(2) 0.0649(19) -0.0070(16) -0.0057(15) -0.0088(15)
C16 0.0563(17) 0.0513(17) 0.0589(17) 0.0079(14) -0.0025(13) -0.0032(13)
C17 0.085(2) 0.0481(17) 0.073(2) 0.0041(15) 0.0307(17) -0.0093(15)
C18 0.0509(15) 0.0534(17) 0.0440(14) 0.0034(13) 0.0099(12) -0.0081(12)
C19 0.0687(19) 0.069(2) 0.0503(16) 0.0097(15) 0.0177(14) -0.0113(16)
C20 0.0595(18) 0.097(3) 0.0496(17) -0.0024(18) 0.0177(14) 0.0006(17)
C21 0.0639(19) 0.079(2) 0.067(2) -0.0029(18) 0.0155(16) 0.0189(17)
C22 0.0608(18) 0.063(2) 0.0653(19) 0.0119(15) 0.0125(15) 0.0116(15)
C23 0.0750(19) 0.0403(15) 0.0617(18) 0.0025(13) 0.0081(15) 0.0082(14)
C24 0.0563(16) 0.0334(14) 0.0623(17) -0.0052(12) 0.0101(13) 0.0029(12)
C25 0.071(2) 0.0416(16) 0.082(2) -0.0060(15) 0.0235(17) -0.0086(14)
C26 0.0478(17) 0.0503(18) 0.104(3) -0.0206(18) 0.0131(17) -0.0113(13)
C27 0.0424(15) 0.0424(16) 0.083(2) -0.0160(15) -0.0011(14) 0.0023(12)
C28 0.0479(18) 0.060(2) 0.113(3) -0.026(2) -0.0166(19) 0.0064(15)
C29 0.077(2) 0.069(2) 0.087(3) -0.020(2) -0.030(2) 0.0192(18)
C30 0.082(2) 0.0523(18) 0.068(2) -0.0133(16) -0.0096(17) 0.0186(16)
C31 0.138(4) 0.073(3) 0.060(2) -0.0043(19) -0.010(2) 0.024(2)
C32 0.147(4) 0.078(3) 0.066(2) 0.004(2) 0.023(3) 0.015(3)
C33 0.098(3) 0.060(2) 0.076(2) -0.0046(18) 0.031(2) 0.0000(18)
C34 0.0681(19) 0.0400(15) 0.0619(18) -0.0091(13) 0.0136(15) 0.0043(13)
C35 0.0474(15) 0.0455(16) 0.078(2) -0.0137(14) 0.0158(14) -0.0046(12)
C36 0.0433(14) 0.0439(15) 0.0622(17) -0.0098(13) -0.0001(13) 0.0001(12)
C37 0.0417(14) 0.0323(13) 0.0576(16) -0.0103(11) 0.0048(12) 0.0020(10)
C38 0.0432(14) 0.0314(13) 0.0648(17) -0.0128(12) 0.0023(12) 0.0051(11)
C39 0.0583(17) 0.0383(14) 0.0563(17) -0.0118(13) 0.0007(13) 0.0095(12)
Cl1 0.0638(5) 0.0671(5) 0.0510(4) -0.0007(4) 0.0112(3) 0.0017(4)
Cl2 0.0594(5) 0.0695(5) 0.0740(5) -0.0041(4) -0.0098(4) -0.0024(4)
Cu 0.03966(17) 0.04803(19) 0.03774(17) 0.00734(14) 0.00341(12) -0.00252(13)
N1 0.0449(12) 0.0396(11) 0.0442(12) 0.0014(9) 0.0080(9) -0.0019(9)
N2 0.0435(12) 0.0440(12) 0.0467(12) 0.0019(10) 0.0005(9) -0.0017(9)
N3 0.0467(12) 0.0520(14) 0.0454(12) 0.0060(10) 0.0075(10) 0.0020(10)
N4 0.0474(12) 0.0487(13) 0.0420(12) 0.0089(10) 0.0006(9) -0.0022(10)
N5 0.0581(13) 0.0405(12) 0.0493(13) 0.0047(10) 0.0075(10) 0.0021(10)
O5 0.079(4) 0.091(4) 0.115(4) 0.028(3) 0.043(3) 0.011(3)
O6 0.205(8) 0.222(9) 0.045(3) -0.022(4) 0.032(3) -0.078(7)
O7 0.153(6) 0.199(10) 0.197(9) -0.118(8) -0.011(6) -0.082(7)
O8 0.169(7) 0.184(8) 0.205(10) 0.117(9) 0.070(7) 0.101(6)
O5A 0.069(10) 0.23(2) 0.37(3) -0.14(2) -0.074(15) 0.044(11)
O6A 0.150(9) 0.116(11) 0.160(14) -0.076(10) 0.001(10) 0.075(8)
O7A 0.158(13) 0.072(7) 0.239(18) 0.089(10) 0.103(12) 0.012(7)
O8A 0.263(17) 0.182(14) 0.059(6) 0.010(7) -0.023(7) -0.100(13)
O9 0.0822(17) 0.0922(19) 0.136(2) -0.0235(18) 0.0127(19) 0.0118(15)
O1A 0.167(13) 0.178(10) 0.091(6) -0.003(8) 0.052(7) 0.041(9)
O2A 0.142(12) 0.062(5) 0.110(11) -0.023(5) -0.065(8) 0.024(7)
O3A 0.090(8) 0.105(7) 0.193(15) 0.014(7) -0.007(8) -0.055(7)
O4A 0.081(7) 0.082(11) 0.25(2) 0.039(11) -0.062(10) 0.013(6)
O1 0.170(15) 0.247(14) 0.114(8) -0.122(10) 0.017(7) -0.029(9)
O2 0.042(5) 0.081(5) 0.124(11) -0.020(6) -0.022(5) 0.006(3)
O3 0.100(8) 0.155(11) 0.154(10) 0.082(8) 0.062(7) 0.048(8)
O4 0.074(5) 0.064(6) 0.110(7) 0.010(4) -0.012(4) 0.013(4)

loop_
_atom_type_symbol
_atom_type_description
_atom_type_scat_dispersion_real
_atom_type_scat_dispersion_imag
_atom_type_scat_source
C C 0.0033 0.0016 'International Tables Vol C Tables 4.2.6.8 and 6.1.1.4'
H H 0.0000 0.0000 'International Tables Vol C Tables 4.2.6.8 and 6.1.1.4'
Cl Cl 0.1484 0.1585 'International Tables Vol C Tables 4.2.6.8 and 6.1.1.4'
Cu Cu 0.3201 1.2651 'International Tables Vol C Tables 4.2.6.8 and 6.1.1.4'
N N 0.0061 0.0033 'International Tables Vol C Tables 4.2.6.8 and 6.1.1.4'
O O 0.0106 0.0060 'International Tables Vol C Tables 4.2.6.8 and 6.1.1.4'

loop_
_geom_angle_atom_site_label_1
_geom_angle_atom_site_label_2
_geom_angle_atom_site_label_3
_geom_angle
_geom_angle_site_symmetry_1
_geom_angle_site_symmetry_3
_geom_angle_publ_flag
C2 C1 H1 118.8 . . ?
N1 C1 H1 118.8 . . ?
N1 C1 C2 122.5(3) . . ?
C1 C2 H2 120.6 . . ?
C3 C2 C1 118.9(3) . . ?
C3 C2 H2 120.6 . . ?
C2 C3 H3 120.1 . . ?
C2 C3 C4 119.9(3) . . ?
C4 C3 H3 120.1 . . ?
C3 C4 H4 120.6 . . ?
C3 C4 C5 118.8(3) . . ?
C5 C4 H4 120.6 . . ?
C4 C5 C6 124.6(2) . . ?
N1 C5 C4 120.9(3) . . ?
N1 C5 C6 114.5(2) . . ?
C7 C6 C5 124.4(3) . . ?
N2 C6 C5 114.6(2) . . ?
N2 C6 C7 121.0(3) . . ?
C6 C7 H7 120.3 . . ?
C8 C7 C6 119.3(3) . . ?
C8 C7 H7 120.3 . . ?
C7 C8 H8 120.3 . . ?
C9 C8 C7 119.5(3) . . ?
C9 C8 H8 120.3 . . ?
C8 C9 H9 120.4 . . ?
C8 C9 C10 119.2(3) . . ?
C10 C9 H9 120.4 . . ?
C9 C10 H10 119.1 . . ?
N2 C10 C9 121.7(3) . . ?
N2 C10 H10 119.1 . . ?
H11A C11 H11B 107.5 . . ?
C12 C11 H11A 108.5 . . ?
C12 C11 H11B 108.5 . . ?
N5 C11 H11A 108.5 . . ?
N5 C11 H11B 108.5 . . ?
N5 C11 C12 115.0(2) . . ?
C13 C12 C11 122.2(2) . . ?
N4 C12 C11 117.5(2) . . ?
N4 C12 C13 120.2(3) . . ?
C12 C13 H13 119.8 . . ?
C14 C13 C12 120.3(3) . . ?
C14 C13 H13 119.8 . . ?
C13 C14 H14 120.3 . . ?
C13 C14 C15 119.4(3) . . ?
C15 C14 H14 120.3 . . ?
C14 C15 H15 121.0 . . ?
C16 C15 C14 117.9(3) . . ?
C16 C15 H15 121.0 . . ?
C15 C16 H16 118.6 . . ?
N4 C16 C15 122.9(3) . . ?
N4 C16 H16 118.6 . . ?
H17A C17 H17B 107.4 . . ?
C18 C17 H17A 108.3 . . ?
C18 C17 H17B 108.3 . . ?
N5 C17 H17A 108.3 . . ?
N5 C17 H17B 108.3 . . ?
N5 C17 C18 116.0(2) . . ?
C19 C18 C17 121.8(3) . . ?
N3 C18 C17 116.6(2) . . ?
N3 C18 C19 121.3(3) . . ?
C18 C19 H19 120.2 . . ?
C20 C19 C18 119.5(3) . . ?
C20 C19 H19 120.2 . . ?
C19 C20 H20 120.3 . . ?
C21 C20 C19 119.3(3) . . ?
C21 C20 H20 120.3 . . ?
C20 C21 H21 120.7 . . ?
C20 C21 C22 118.6(3) . . ?
C22 C21 H21 120.7 . . ?
C21 C22 H22 118.8 . . ?
N3 C22 C21 122.5(3) . . ?
N3 C22 H22 118.8 . . ?
H23A C23 H23B 107.7 . . ?
C24 C23 H23A 108.8 . . ?
C24 C23 H23B 108.8 . . ?
C24 C23 N5 113.7(2) . . ?
N5 C23 H23A 108.8 . . ?
N5 C23 H23B 108.8 . . ?
C25 C24 C23 119.8(3) . . ?
C25 C24 C37 118.5(3) . . ?
C37 C24 C23 121.7(2) . . ?
C24 C25 H25 119.1 . . ?
C26 C25 C24 121.7(3) . . ?
C26 C25 H25 119.1 . . ?
C25 C26 H26 119.1 . . ?
C25 C26 C27 121.7(3) . . ?
C27 C26 H26 119.1 . . ?
C26 C27 C28 122.9(3) . . ?
C26 C27 C38 118.2(3) . . ?
C38 C27 C28 118.8(3) . . ?
C27 C28 H28 119.0 . . ?
C29 C28 C27 121.9(3) . . ?
C29 C28 H28 119.0 . . ?
C28 C29 H29 119.3 . . ?
C28 C29 C30 121.4(3) . . ?
C30 C29 H29 119.3 . . ?
C31 C30 C29 122.8(3) . . ?
C31 C30 C39 118.8(3) . . ?
C39 C30 C29 118.4(3) . . ?
C30 C31 H31 119.3 . . ?
C32 C31 C30 121.3(4) . . ?
C32 C31 H31 119.3 . . ?
C31 C32 H32 119.7 . . ?
C31 C32 C33 120.6(4) . . ?
C33 C32 H32 119.7 . . ?
C32 C33 H33 119.5 . . ?
C32 C33 C34 120.9(4) . . ?
C34 C33 H33 119.5 . . ?
C33 C34 C35 123.3(3) . . ?
C33 C34 C39 118.6(3) . . ?
C35 C34 C39 118.0(3) . . ?
C34 C35 H35 118.8 . . ?
C36 C35 C34 122.5(3) . . ?
C36 C35 H35 118.8 . . ?
C35 C36 H36 119.2 . . ?
C35 C36 C37 121.5(3) . . ?
C37 C36 H36 119.2 . . ?
C24 C37 C36 123.3(2) . . ?
C24 C37 C38 119.5(2) . . ?
C38 C37 C36 117.2(2) . . ?
C27 C38 C39 118.8(3) . . ?
C37 C38 C27 120.2(3) . . ?
C37 C38 C39 120.9(2) . . ?
C30 C39 C34 119.8(3) . . ?
C30 C39 C38 120.5(3) . . ?
C34 C39 C38 119.7(2) . . ?
O6 Cl1 O5 112.9(5) . . ?
O6 Cl1 O8 104.8(6) . . ?
O7 Cl1 O5 114.9(6) . . ?
O7 Cl1 O6 104.6(5) . . ?
O7 Cl1 O8 111.8(7) . . ?
O8 Cl1 O5 107.4(4) . . ?
O5A Cl1 O7A 99.7(14) . . ?
O5A Cl1 O8A 114.6(13) . . ?
O6A Cl1 O5A 106.5(11) . . ?
O6A Cl1 O7A 125.0(11) . . ?
O6A Cl1 O8A 114.0(9) . . ?
O8A Cl1 O7A 96.6(8) . . ?
O2A Cl2 O1A 105.9(10) . . ?
O3A Cl2 O1A 105.0(10) . . ?
O3A Cl2 O2A 108.9(12) . . ?
O4A Cl2 O1A 107.3(14) . . ?
O4A Cl2 O2A 115.5(15) . . ?
O4A Cl2 O3A 113.5(13) . . ?
O1 Cl2 O2 110.9(12) . . ?
O1 Cl2 O3 109.8(11) . . ?
O1 Cl2 O4 112.3(11) . . ?
O2 Cl2 O3 112.5(10) . . ?
O2 Cl2 O4 106.0(11) . . ?
O3 Cl2 O4 105.1(10) . . ?
N1 Cu N3 163.31(9) . . ?
N1 Cu N4 95.65(8) . . ?
N1 Cu N5 116.65(8) . . ?
N2 Cu N1 81.44(8) . . ?
N2 Cu N3 94.57(8) . . ?
N2 Cu N4 168.88(9) . . ?
N2 Cu N5 111.30(8) . . ?
N3 Cu N5 79.93(8) . . ?
N4 Cu N3 85.16(8) . . ?
N4 Cu N5 79.63(8) . . ?
C1 N1 C5 119.1(2) . . ?
C1 N1 Cu 126.73(18) . . ?
C5 N1 Cu 114.12(16) . . ?
C6 N2 Cu 114.61(16) . . ?
C10 N2 C6 119.2(2) . . ?
C10 N2 Cu 126.13(19) . . ?
C18 N3 C22 118.7(2) . . ?
C18 N3 Cu 118.33(18) . . ?
C22 N3 Cu 122.39(19) . . ?
C12 N4 C16 119.2(2) . . ?
C12 N4 Cu 118.43(18) . . ?
C16 N4 Cu 120.84(17) . . ?
C11 N5 C17 111.1(2) . . ?
C11 N5 C23 108.6(2) . . ?
C11 N5 Cu 102.97(15) . . ?
C17 N5 C23 108.6(2) . . ?
C17 N5 Cu 100.75(16) . . ?
C23 N5 Cu 124.36(16) . . ?
H9A O9 H9B 109.5 . . ?

loop_
_geom_bond_atom_site_label_1
_geom_bond_atom_site_label_2
_geom_bond_distance
_geom_bond_site_symmetry_2
_geom_bond_publ_flag
C1 H1 0.9300 . ?
C1 C2 1.374(4) . ?
C1 N1 1.332(3) . ?
C2 H2 0.9300 . ?
C2 C3 1.364(5) . ?
C3 H3 0.9300 . ?
C3 C4 1.378(4) . ?
C4 H4 0.9300 . ?
C4 C5 1.390(4) . ?
C5 C6 1.471(4) . ?
C5 N1 1.352(3) . ?
C6 C7 1.379(4) . ?
C6 N2 1.346(3) . ?
C7 H7 0.9300 . ?
C7 C8 1.373(5) . ?
C8 H8 0.9300 . ?
C8 C9 1.361(5) . ?
C9 H9 0.9300 . ?
C9 C10 1.378(4) . ?
C10 H10 0.9300 . ?
C10 N2 1.336(3) . ?
C11 H11A 0.9700 . ?
C11 H11B 0.9700 . ?
C11 C12 1.500(4) . ?
C11 N5 1.471(3) . ?
C12 C13 1.382(4) . ?
C12 N4 1.338(3) . ?
C13 H13 0.9300 . ?
C13 C14 1.364(4) . ?
C14 H14 0.9300 . ?
C14 C15 1.377(4) . ?
C15 H15 0.9300 . ?
C15 C16 1.370(4) . ?
C16 H16 0.9300 . ?
C16 N4 1.340(3) . ?
C17 H17A 0.9700 . ?
C17 H17B 0.9700 . ?
C17 C18 1.494(4) . ?
C17 N5 1.477(4) . ?
C18 C19 1.375(4) . ?
C18 N3 1.334(3) . ?
C19 H19 0.9300 . ?
C19 C20 1.372(4) . ?
C20 H20 0.9300 . ?
C20 C21 1.366(4) . ?
C21 H21 0.9300 . ?
C21 C22 1.370(4) . ?
C22 H22 0.9300 . ?
C22 N3 1.342(3) . ?
C23 H23A 0.9700 . ?
C23 H23B 0.9700 . ?
C23 C24 1.506(4) . ?
C23 N5 1.507(3) . ?
C24 C25 1.394(4) . ?
C24 C37 1.408(4) . ?
C25 H25 0.9300 . ?
C25 C26 1.371(4) . ?
C26 H26 0.9300 . ?
C26 C27 1.377(4) . ?
C27 C28 1.432(4) . ?
C27 C38 1.422(4) . ?
C28 H28 0.9300 . ?
C28 C29 1.328(5) . ?
C29 H29 0.9300 . ?
C29 C30 1.429(5) . ?
C30 C31 1.387(5) . ?
C30 C39 1.420(4) . ?
C31 H31 0.9300 . ?
C31 C32 1.374(6) . ?
C32 H32 0.9300 . ?
C32 C33 1.375(5) . ?
C33 H33 0.9300 . ?
C33 C34 1.398(4) . ?
C34 C35 1.416(4) . ?
C34 C39 1.420(4) . ?
C35 H35 0.9300 . ?
C35 C36 1.346(4) . ?
C36 H36 0.9300 . ?
C36 C37 1.437(3) . ?
C37 C38 1.419(3) . ?
C38 C39 1.424(4) . ?
Cl1 O5 1.411(7) . ?
Cl1 O6 1.383(4) . ?
Cl1 O7 1.333(7) . ?
Cl1 O8 1.409(5) . ?
Cl1 O5A 1.305(15) . ?
Cl1 O6A 1.282(8) . ?
Cl1 O7A 1.413(11) . ?
Cl1 O8A 1.377(9) . ?
Cl2 O1A 1.475(15) . ?
Cl2 O2A 1.439(18) . ?
Cl2 O3A 1.370(14) . ?
Cl2 O4A 1.30(2) . ?
Cl2 O1 1.296(13) . ?
Cl2 O2 1.371(12) . ?
Cl2 O3 1.408(14) . ?
Cl2 O4 1.519(19) . ?
Cu N1 1.989(2) . ?
Cu N2 1.985(2) . ?
Cu N3 2.016(2) . ?
Cu N4 2.010(2) . ?
Cu N5 2.374(2) . ?
O9 H9A 0.8501 . ?
O9 H9B 0.8500 . ?

loop_
_geom_torsion_atom_site_label_1
_geom_torsion_atom_site_label_2
_geom_torsion_atom_site_label_3
_geom_torsion_atom_site_label_4
_geom_torsion
_geom_torsion_site_symmetry_1
_geom_torsion_site_symmetry_2
_geom_torsion_site_symmetry_3
_geom_torsion_site_symmetry_4
_geom_torsion_publ_flag
C1 C2 C3 C4 -1.0(5) . . . . ?
C2 C1 N1 C5 1.4(4) . . . . ?
C2 C1 N1 Cu -175.1(2) . . . . ?
C2 C3 C4 C5 -0.1(5) . . . . ?
C3 C4 C5 C6 -175.1(3) . . . . ?
C3 C4 C5 N1 1.8(4) . . . . ?
C4 C5 C6 C7 1.5(4) . . . . ?
C4 C5 C6 N2 180.0(2) . . . . ?
C4 C5 N1 C1 -2.5(4) . . . . ?
C4 C5 N1 Cu 174.47(19) . . . . ?
C5 C6 C7 C8 178.0(3) . . . . ?
C5 C6 N2 C10 -177.7(2) . . . . ?
C5 C6 N2 Cu 4.0(3) . . . . ?
C6 C5 N1 C1 174.8(2) . . . . ?
C6 C5 N1 Cu -8.3(3) . . . . ?
C6 C7 C8 C9 -0.5(5) . . . . ?
C7 C6 N2 C10 0.8(4) . . . . ?
C7 C6 N2 Cu -177.5(2) . . . . ?
C7 C8 C9 C10 1.0(5) . . . . ?
C8 C9 C10 N2 -0.6(5) . . . . ?
C9 C10 N2 C6 -0.3(4) . . . . ?
C9 C10 N2 Cu 177.7(2) . . . . ?
C11 C12 C13 C14 175.5(3) . . . . ?
C11 C12 N4 C16 -175.0(3) . . . . ?
C11 C12 N4 Cu 18.8(3) . . . . ?
C12 C11 N5 C17 -83.6(3) . . . . ?
C12 C11 N5 C23 157.0(2) . . . . ?
C12 C11 N5 Cu 23.5(3) . . . . ?
C12 C13 C14 C15 -0.8(5) . . . . ?
C13 C12 N4 C16 1.4(4) . . . . ?
C13 C12 N4 Cu -164.8(2) . . . . ?
C13 C14 C15 C16 1.5(5) . . . . ?
C14 C15 C16 N4 -0.8(5) . . . . ?
C15 C16 N4 C12 -0.7(4) . . . . ?
C15 C16 N4 Cu 165.2(2) . . . . ?
C17 C18 C19 C20 -172.1(3) . . . . ?
C17 C18 N3 C22 173.4(3) . . . . ?
C17 C18 N3 Cu -15.1(3) . . . . ?
C18 C17 N5 C11 79.4(3) . . . . ?
C18 C17 N5 C23 -161.2(2) . . . . ?
C18 C17 N5 Cu -29.2(3) . . . . ?
C18 C19 C20 C21 -1.0(5) . . . . ?
C19 C18 N3 C22 -0.9(4) . . . . ?
C19 C18 N3 Cu 170.6(2) . . . . ?
C19 C20 C21 C22 -0.7(5) . . . . ?
C20 C21 C22 N3 1.8(5) . . . . ?
C21 C22 N3 C18 -0.9(4) . . . . ?
C21 C22 N3 Cu -172.1(2) . . . . ?
C23 C24 C25 C26 177.0(3) . . . . ?
C23 C24 C37 C36 4.1(4) . . . . ?
C23 C24 C37 C38 -177.5(2) . . . . ?
C24 C23 N5 C11 -161.3(2) . . . . ?
C24 C23 N5 C17 77.8(3) . . . . ?
C24 C23 N5 Cu -40.1(3) . . . . ?
C24 C25 C26 C27 1.6(4) . . . . ?
C24 C37 C38 C27 -0.8(3) . . . . ?
C24 C37 C38 C39 178.5(2) . . . . ?
C25 C24 C37 C36 -175.4(2) . . . . ?
C25 C24 C37 C38 3.0(4) . . . . ?
C25 C26 C27 C28 -179.7(3) . . . . ?
C25 C26 C27 C38 0.8(4) . . . . ?
C26 C27 C28 C29 179.3(3) . . . . ?
C26 C27 C38 C37 -1.1(4) . . . . ?
C26 C27 C38 C39 179.6(2) . . . . ?
C27 C28 C29 C30 0.9(5) . . . . ?
C27 C38 C39 C30 1.4(4) . . . . ?
C27 C38 C39 C34 -179.3(2) . . . . ?
C28 C27 C38 C37 179.3(2) . . . . ?
C28 C27 C38 C39 0.0(4) . . . . ?
C28 C29 C30 C31 -179.3(3) . . . . ?
C28 C29 C30 C39 0.5(5) . . . . ?
C29 C30 C31 C32 179.6(3) . . . . ?
C29 C30 C39 C34 179.1(3) . . . . ?
C29 C30 C39 C38 -1.7(4) . . . . ?
C30 C31 C32 C33 1.1(6) . . . . ?
C31 C30 C39 C34 -1.1(4) . . . . ?
C31 C30 C39 C38 178.1(3) . . . . ?
C31 C32 C33 C34 -0.7(6) . . . . ?
C32 C33 C34 C35 -179.9(3) . . . . ?
C32 C33 C34 C39 -0.6(5) . . . . ?
C33 C34 C35 C36 176.4(3) . . . . ?
C33 C34 C39 C30 1.5(4) . . . . ?
C33 C34 C39 C38 -177.8(3) . . . . ?
C34 C35 C36 C37 1.3(4) . . . . ?
C35 C34 C39 C30 -179.1(2) . . . . ?
C35 C34 C39 C38 1.6(4) . . . . ?
C35 C36 C37 C24 -179.9(2) . . . . ?
C35 C36 C37 C38 1.7(4) . . . . ?
C36 C37 C38 C27 177.7(2) . . . . ?
C36 C37 C38 C39 -3.0(3) . . . . ?
C37 C24 C25 C26 -3.4(4) . . . . ?
C37 C38 C39 C30 -177.9(2) . . . . ?
C37 C38 C39 C34 1.4(4) . . . . ?
C38 C27 C28 C29 -1.2(4) . . . . ?
C39 C30 C31 C32 -0.2(5) . . . . ?
C39 C34 C35 C36 -3.0(4) . . . . ?
N1 C1 C2 C3 0.4(5) . . . . ?
N1 C5 C6 C7 -175.6(2) . . . . ?
N1 C5 C6 N2 2.8(3) . . . . ?
N2 C6 C7 C8 -0.4(4) . . . . ?
N3 C18 C19 C20 1.9(4) . . . . ?
N4 C12 C13 C14 -0.7(4) . . . . ?
N5 C11 C12 C13 153.4(3) . . . . ?
N5 C11 C12 N4 -30.3(4) . . . . ?
N5 C17 C18 C19 -152.9(3) . . . . ?
N5 C17 C18 N3 32.8(4) . . . . ?
N5 C23 C24 C25 -88.0(3) . . . . ?
N5 C23 C24 C37 92.4(3) . . . . ?
